data_2202573
loop_
_publ_author_name
'Thamotharan, S.'
'Parthasarathi, V.'
'Gupta, P.'
'Jindal, D.P.'
'Piplani, P.'
'Linden, Anthony'

_publ_section_title
;
 <i>N</i>-(2-Naphthyloxymethylcarbonyl)pyrrolidine
;
_journal_issue 9
_journal_name_full 'Acta Crystallographica Section E'
_journal_page_first o1334
_journal_page_last o1335
_journal_paper_doi 10.1107/S1600536803017987
_journal_volume 59
_journal_year 2003
_chemical_formula_moiety 'C16 H17 N O2'
_chemical_formula_sum 'C16 H17 N O2'
_chemical_formula_weight 255.31
_chemical_melting_point 397
_chemical_name_systematic
;
N-(2-naphthyloxymethylcarbonyl)pyrrolidine
;
_space_group_IT_number 14
_symmetry_cell_setting monoclinic
_symmetry_space_group_name_Hall '-P 2ybc'
_symmetry_space_group_name_H-M 'P 1 21/c 1'
_atom_sites_solution_hydrogens geom
_atom_sites_solution_primary direct
_atom_sites_solution_secondary difmap
_audit_creation_method SHELXL-97
_cell_angle_alpha 90.00
_cell_angle_beta 110.9738(11)
_cell_angle_gamma 90.00
_cell_formula_units_Z 4
_cell_length_a 10.6427(2)
_cell_length_b 8.8035(2)
_cell_length_c 14.4306(2)
_cell_measurement_reflns_used 3899
_cell_measurement_temperature 160(2)
_cell_measurement_theta_max 30.0
_cell_measurement_theta_min 2.0
_cell_volume 1262.47(4)
_computing_cell_refinement 'DENZO--SMN (Otwinowski & Minor, 1997)'
_computing_data_collection 'COLLECT (Nonius, 2000)'
_computing_data_reduction 'DENZO--SMN and SCALEPACK (Otwinowski & Minor, 1997)'
_computing_molecular_graphics 'ORTEP-3 (Farrugia, 1997)'
_computing_publication_material 'SHELXL97 and PLATON (Spek, 2003)'
_computing_structure_refinement 'SHELXL97 (Sheldrick, 1997)'
_computing_structure_solution 'SHELXS97 (Sheldrick, 1997)'
_diffrn_ambient_temperature 160(2)
_diffrn_detector_area_resol_mean 9
_diffrn_measured_fraction_theta_full 0.998
_diffrn_measured_fraction_theta_max 0.998
_diffrn_measurement_device_type 'Nonius KappaCCD diffractometer'
_diffrn_measurement_method '\f and \w scans with \k offsets'
_diffrn_radiation_monochromator 'horizontally mounted graphite crystal'
_diffrn_radiation_source 'Nonius FR591 sealed tube generator'
_diffrn_radiation_type 'Mo K\a'
_diffrn_radiation_wavelength 0.71073
_diffrn_reflns_av_R_equivalents 0.0470
_diffrn_reflns_av_sigmaI/netI 0.0406
_diffrn_reflns_limit_h_max 14
_diffrn_reflns_limit_h_min 0
_diffrn_reflns_limit_k_max 12
_diffrn_reflns_limit_k_min 0
_diffrn_reflns_limit_l_max 18
_diffrn_reflns_limit_l_min -20
_diffrn_reflns_number 33348
_diffrn_reflns_theta_full 30.03
_diffrn_reflns_theta_max 30.03
_diffrn_reflns_theta_min 2.76
_diffrn_standards_decay_% 0
_diffrn_standards_number 0
_exptl_absorpt_coefficient_mu 0.088
_exptl_absorpt_correction_type none
_exptl_crystal_colour colourless
_exptl_crystal_density_diffrn 1.343
_exptl_crystal_density_method 'not measured'
_exptl_crystal_description prism
_exptl_crystal_F_000 544
_exptl_crystal_size_max 0.23
_exptl_crystal_size_mid 0.20
_exptl_crystal_size_min 0.17
_refine_diff_density_max 0.509
_refine_diff_density_min -0.303
_refine_ls_extinction_method none
_refine_ls_goodness_of_fit_ref 1.052
_refine_ls_hydrogen_treatment constr
_refine_ls_matrix_type full
_refine_ls_number_parameters 172
_refine_ls_number_reflns 3685
_refine_ls_number_restraints 0
_refine_ls_restrained_S_all 1.052
_refine_ls_R_factor_all 0.0719
_refine_ls_R_factor_gt 0.0516
_refine_ls_shift/su_max 0.000
_refine_ls_shift/su_mean 0.000
_refine_ls_structure_factor_coef Fsqd
_refine_ls_weighting_details 'calc w = 1/[\s^2^(Fo^2^)+(0.0765P)^2^+0.2090P] where P = (Fo^2^+2Fc^2^)/3'
_refine_ls_weighting_scheme calc
_refine_ls_wR_factor_gt 0.1307
_refine_ls_wR_factor_ref 0.1439
_reflns_number_gt 2775
_reflns_number_total 3686
_reflns_threshold_expression 'I > 2\s(I)'
_cod_data_source_file cv6222.cif
_cod_data_source_block I
_cod_original_cell_volume 1262.46(4)
_cod_original_sg_symbol_H-M 'P 21/c'
_cod_database_code 2202573
_cod_database_fobs_code 2202573

loop_
_symmetry_equiv_pos_as_xyz
'x, y, z'
'-x, y+1/2, -z+1/2'
'-x, -y, -z'
'x, -y-1/2, z-1/2'

loop_
_atom_site_label
_atom_site_fract_x
_atom_site_fract_y
_atom_site_fract_z
_atom_site_U_iso_or_equiv
_atom_site_adp_type
_atom_site_calc_flag
_atom_site_refinement_flags
_atom_site_occupancy
_atom_site_disorder_assembly
_atom_site_disorder_group
_atom_site_type_symbol
O11 0.72111(8) 0.52679(10) 0.40282(6) 0.0258(2) Uani d . 1 . . O
O13 0.91728(9) 0.71575(11) 0.40863(6) 0.0329(2) Uani d . 1 . . O
N14 1.00984(10) 0.71437(12) 0.57646(7) 0.0250(2) Uani d . 1 . . N
C1 0.59653(11) 0.36322(13) 0.47607(8) 0.0225(3) Uani d . 1 . . C
H1 0.6561 0.3833 0.5418 0.027 Uiso calc R 1 . . H
C2 0.61699(11) 0.43114(13) 0.39705(8) 0.0223(2) Uani d . 1 . . C
C3 0.52769(12) 0.40350(14) 0.29858(8) 0.0252(3) Uani d . 1 . . C
H3 0.5418 0.4528 0.2446 0.030 Uiso calc R 1 . . H
C4 0.42181(12) 0.30663(13) 0.28106(8) 0.0247(3) Uani d . 1 . . C
H4 0.3633 0.2884 0.2148 0.030 Uiso calc R 1 . . H
C5 0.28892(12) 0.13087(14) 0.34436(9) 0.0255(3) Uani d . 1 . . C
H5 0.2297 0.1106 0.2785 0.031 Uiso calc R 1 . . H
C6 0.26823(13) 0.06134(14) 0.42287(9) 0.0272(3) Uani d . 1 . . C
H6 0.1954 -0.0074 0.4112 0.033 Uiso calc R 1 . . H
C7 0.35519(13) 0.09200(14) 0.52097(9) 0.0273(3) Uani d . 1 . . C
H7 0.3402 0.0439 0.5750 0.033 Uiso calc R 1 . . H
C8 0.46083(12) 0.19043(13) 0.53880(8) 0.0248(3) Uani d . 1 . . C
H8 0.5180 0.2105 0.6052 0.030 Uiso calc R 1 . . H
C9 0.48618(11) 0.26294(13) 0.45948(8) 0.0214(2) Uani d . 1 . . C
C10 0.39775(11) 0.23241(13) 0.36073(8) 0.0218(2) Uani d . 1 . . C
C12 0.81293(12) 0.56020(14) 0.49915(8) 0.0236(3) Uani d . 1 . . C
H121 0.8574 0.4659 0.5323 0.028 Uiso calc R 1 . . H
H122 0.7648 0.6060 0.5396 0.028 Uiso calc R 1 . . H
C13 0.91719(12) 0.67071(14) 0.48940(8) 0.0238(3) Uani d . 1 . . C
C15 1.01720(12) 0.66274(15) 0.67521(9) 0.0277(3) Uani d . 1 . . C
H151 1.0330 0.5518 0.6828 0.033 Uiso calc R 1 . . H
H152 0.9335 0.6876 0.6870 0.033 Uiso calc R 1 . . H
C16 1.13665(16) 0.75073(18) 0.74576(11) 0.0421(4) Uani d . 1 . . C
H161 1.1198 0.7810 0.8064 0.051 Uiso calc R 1 . . H
H162 1.2197 0.6887 0.7652 0.051 Uiso calc R 1 . . H
C17 1.14902(18) 0.88943(19) 0.68716(11) 0.0456(4) Uani d . 1 . . C
H171 1.0868 0.9708 0.6909 0.055 Uiso calc R 1 . . H
H172 1.2421 0.9294 0.7120 0.055 Uiso calc R 1 . . H
C18 1.11106(12) 0.83033(15) 0.58232(9) 0.0286(3) Uani d . 1 . . C
H181 1.0729 0.9121 0.5332 0.034 Uiso calc R 1 . . H
H182 1.1898 0.7855 0.5712 0.034 Uiso calc R 1 . . H

loop_
_atom_site_aniso_label
_atom_site_aniso_U_11
_atom_site_aniso_U_22
_atom_site_aniso_U_33
_atom_site_aniso_U_12
_atom_site_aniso_U_13
_atom_site_aniso_U_23
O11 0.0235(4) 0.0310(5) 0.0208(4) -0.0041(3) 0.0054(3) 0.0001(3)
O13 0.0333(5) 0.0406(5) 0.0250(4) -0.0040(4) 0.0106(4) 0.0043(4)
N14 0.0218(5) 0.0271(5) 0.0245(5) -0.0022(4) 0.0063(4) 0.0008(4)
C1 0.0209(5) 0.0261(6) 0.0189(5) 0.0036(4) 0.0051(4) -0.0006(4)
C2 0.0209(5) 0.0235(6) 0.0226(6) 0.0017(4) 0.0081(4) -0.0007(4)
C3 0.0281(6) 0.0281(6) 0.0196(6) 0.0004(5) 0.0087(5) 0.0008(4)
C4 0.0266(6) 0.0273(6) 0.0176(5) 0.0012(5) 0.0047(4) -0.0009(4)
C5 0.0237(6) 0.0285(6) 0.0229(5) 0.0005(5) 0.0068(4) -0.0042(4)
C6 0.0271(6) 0.0279(6) 0.0287(6) -0.0025(5) 0.0126(5) -0.0032(5)
C7 0.0317(7) 0.0291(6) 0.0242(6) 0.0019(5) 0.0135(5) 0.0012(5)
C8 0.0266(6) 0.0280(6) 0.0196(5) 0.0027(5) 0.0079(5) -0.0001(4)
C9 0.0214(5) 0.0230(6) 0.0202(5) 0.0050(4) 0.0080(4) 0.0002(4)
C10 0.0227(5) 0.0234(6) 0.0196(5) 0.0037(4) 0.0078(4) -0.0012(4)
C12 0.0216(5) 0.0273(6) 0.0205(5) 0.0003(5) 0.0061(4) -0.0007(4)
C13 0.0210(5) 0.0254(6) 0.0251(6) 0.0031(5) 0.0083(4) 0.0013(4)
C15 0.0257(6) 0.0323(7) 0.0230(6) -0.0008(5) 0.0061(5) 0.0021(5)
C16 0.0444(8) 0.0446(9) 0.0286(7) -0.0122(7) 0.0023(6) -0.0005(6)
C17 0.0513(9) 0.0408(8) 0.0407(8) -0.0156(7) 0.0117(7) -0.0075(6)
C18 0.0232(6) 0.0262(6) 0.0355(7) -0.0021(5) 0.0095(5) 0.0006(5)

loop_
_atom_type_symbol
_atom_type_description
_atom_type_scat_dispersion_real
_atom_type_scat_dispersion_imag
_atom_type_scat_source
C C 0.0033 0.0016 'International Tables Vol C Tables 4.2.6.8 and 6.1.1.4'
H H 0.0000 0.0000 'International Tables Vol C Tables 4.2.6.8 and 6.1.1.4'
N N 0.0061 0.0033 'International Tables Vol C Tables 4.2.6.8 and 6.1.1.4'
O O 0.0106 0.0060 'International Tables Vol C Tables 4.2.6.8 and 6.1.1.4'

loop_
_geom_angle_atom_site_label_1
_geom_angle_atom_site_label_2
_geom_angle_atom_site_label_3
_geom_angle
_geom_angle_publ_flag
C2 O11 C12 116.52(9) ?
C13 N14 C18 122.07(10) ?
C13 N14 C15 125.67(10) ?
C18 N14 C15 112.12(9) ?
C2 C1 C9 119.91(10) ?
C2 C1 H1 120.0 ?
C9 C1 H1 120.0 ?
O11 C2 C1 125.64(10) yes
O11 C2 C3 113.79(10) ?
C1 C2 C3 120.57(11) ?
C4 C3 C2 120.40(11) ?
C4 C3 H3 119.8 ?
C2 C3 H3 119.8 ?
C3 C4 C10 120.89(10) ?
C3 C4 H4 119.6 ?
C10 C4 H4 119.6 ?
C6 C5 C10 120.50(11) ?
C6 C5 H5 119.8 ?
C10 C5 H5 119.8 ?
C5 C6 C7 120.04(11) ?
C5 C6 H6 120.0 ?
C7 C6 H6 120.0 ?
C8 C7 C6 120.58(11) ?
C8 C7 H7 119.7 ?
C6 C7 H7 119.7 ?
C7 C8 C9 120.92(10) ?
C7 C8 H8 119.5 ?
C9 C8 H8 119.5 ?
C8 C9 C1 121.92(10) ?
C8 C9 C10 118.30(11) ?
C1 C9 C10 119.78(10) ?
C5 C10 C4 121.91(10) ?
C5 C10 C9 119.65(11) ?
C4 C10 C9 118.44(11) ?
O11 C12 C13 108.21(9) ?
O11 C12 H121 110.1 ?
C13 C12 H121 110.1 ?
O11 C12 H122 110.1 ?
C13 C12 H122 110.1 ?
H121 C12 H122 108.4 ?
O13 C13 N14 122.89(11) ?
O13 C13 C12 122.80(10) ?
N14 C13 C12 114.31(10) ?
N14 C15 C16 103.44(10) ?
N14 C15 H151 111.1 ?
C16 C15 H151 111.1 ?
N14 C15 H152 111.1 ?
C16 C15 H152 111.1 ?
H151 C15 H152 109.0 ?
C17 C16 C15 104.74(11) ?
C17 C16 H161 110.8 ?
C15 C16 H161 110.8 ?
C17 C16 H162 110.8 ?
C15 C16 H162 110.8 ?
H161 C16 H162 108.9 ?
C18 C17 C16 103.61(12) ?
C18 C17 H171 111.0 ?
C16 C17 H171 111.0 ?
C18 C17 H172 111.0 ?
C16 C17 H172 111.0 ?
H171 C17 H172 109.0 ?
N14 C18 C17 103.02(11) ?
N14 C18 H181 111.2 ?
C17 C18 H181 111.2 ?
N14 C18 H182 111.2 ?
C17 C18 H182 111.2 ?
H181 C18 H182 109.1 ?

loop_
_geom_bond_atom_site_label_1
_geom_bond_atom_site_label_2
_geom_bond_site_symmetry_2
_geom_bond_distance
_geom_bond_publ_flag
O11 C2 . 1.3703(14) ?
O11 C12 . 1.4147(14) ?
O13 C13 . 1.2315(15) ?
N14 C13 . 1.3459(15) ?
N14 C18 . 1.4643(16) ?
N14 C15 . 1.4709(15) ?
C1 C2 . 1.3723(16) ?
C1 C9 . 1.4194(17) ?
C1 H1 . 0.9500 ?
C2 C3 . 1.4194(16) ?
C3 C4 . 1.3626(17) ?
C3 H3 . 0.9500 ?
C4 C10 . 1.4231(16) ?
C4 H4 . 0.9500 ?
C5 C6 . 1.3732(18) ?
C5 C10 . 1.4144(17) ?
C5 H5 . 0.9500 ?
C6 C7 . 1.4126(17) ?
C6 H6 . 0.9500 ?
C7 C8 . 1.3690(17) ?
C7 H7 . 0.9500 ?
C8 C9 . 1.4182(16) ?
C8 H8 . 0.9500 ?
C9 C10 . 1.4243(16) ?
C12 C13 . 1.5197(17) ?
C12 H121 . 0.9900 ?
C12 H122 . 0.9900 ?
C15 C16 . 1.5252(19) ?
C15 H151 . 0.9900 ?
C15 H152 . 0.9900 ?
C16 C17 . 1.518(2) ?
C16 H161 . 0.9900 ?
C16 H162 . 0.9900 ?
C17 C18 . 1.512(2) ?
C17 H171 . 0.9900 ?
C17 H172 . 0.9900 ?
C18 H181 . 0.9900 ?
C18 H182 . 0.9900 ?

loop_
_geom_torsion_atom_site_label_1
_geom_torsion_atom_site_label_2
_geom_torsion_atom_site_label_3
_geom_torsion_atom_site_label_4
_geom_torsion
_geom_torsion_publ_flag
C12 O11 C2 C1 -1.55(17) ?
C12 O11 C2 C3 179.33(10) ?
C9 C1 C2 O11 -178.29(10) ?
C9 C1 C2 C3 0.77(18) ?
O11 C2 C3 C4 177.85(10) ?
C1 C2 C3 C4 -1.31(18) ?
C2 C3 C4 C10 0.58(18) ?
C10 C5 C6 C7 0.57(18) ?
C5 C6 C7 C8 -0.23(19) ?
C6 C7 C8 C9 -0.50(18) ?
C7 C8 C9 C1 -178.81(11) ?
C7 C8 C9 C10 0.88(17) ?
C2 C1 C9 C8 -179.84(11) ?
C2 C1 C9 C10 0.47(17) ?
C6 C5 C10 C4 -179.83(11) ?
C6 C5 C10 C9 -0.18(17) ?
C3 C4 C10 C5 -179.69(11) ?
C3 C4 C10 C9 0.65(17) ?
C8 C9 C10 C5 -0.53(16) ?
C1 C9 C10 C5 179.16(10) ?
C8 C9 C10 C4 179.13(10) ?
C1 C9 C10 C4 -1.17(16) ?
C2 O11 C12 C13 -178.34(9) yes
C18 N14 C13 O13 5.85(19) ?
C15 N14 C13 O13 -178.70(11) ?
C18 N14 C13 C12 -174.56(10) ?
C15 N14 C13 C12 0.90(17) ?
O11 C12 C13 O13 -1.60(16) ?
O11 C12 C13 N14 178.81(10) yes
C13 N14 C15 C16 -178.27(12) ?
C18 N14 C15 C16 -2.43(14) ?
N14 C15 C16 C17 23.52(15) ?
C15 C16 C17 C18 -35.72(16) ?
C13 N14 C18 C17 156.45(12) ?
C15 N14 C18 C17 -19.56(14) ?
C16 C17 C18 N14 33.41(15) ?

loop_
_cod_related_entry_id
_cod_related_entry_database
_cod_related_entry_code
1 ChemSpider 764064
